data_4065872
loop_
_publ_author_name
'Paul, Fr\'ed\'eric'
'Malvolti, Floriane'
'da Costa, Gr\'egory'
'Le Stang, Sylvie'
'Justaud, Fr\'ed\'eric'
'Argouarch, Gilles'
'Bondon, Arnaud'
'Sinbandhit, Sourisak'
'Costuas, Karine'
'Toupet, Loic'
'Lapinte, Claude'

_publ_section_title
;
 Spin Distribution in Electron-Rich Piano-Stool Iron(III) Pyridylalkynyl
 Radical Cations Containing [(\h2-dppe)(\h5-C5Me5)FeC\\tb C]+End Groups
;
_journal_issue 11
_journal_name_full Organometallics
_journal_page_first 2491
_journal_paper_doi 10.1021/om100173x
_journal_volume 29
_journal_year 2010
_chemical_formula_sum 'C43 H42 Br F6 Fe N P3'
_chemical_formula_weight 915.45
_chemical_name_systematic
;
 ?
;
_space_group_IT_number 14
_symmetry_cell_setting monoclinic
_symmetry_space_group_name_Hall '-P 2ybc'
_symmetry_space_group_name_H-M 'P 1 21/c 1'
_atom_sites_solution_hydrogens geom
_atom_sites_solution_primary direct
_atom_sites_solution_secondary difmap
_audit_creation_method SHELXL-97
_cell_angle_alpha 90.00
_cell_angle_beta 94.169(2)
_cell_angle_gamma 90.00
_cell_formula_units_Z 4
_cell_length_a 17.5014(5)
_cell_length_b 12.8073(4)
_cell_length_c 18.3184(4)
_cell_measurement_temperature 150(2)
_cell_volume 4095.1(2)
_computing_cell_refinement 'CrysAlis RED, Oxford Diffraction Ltd.,Version 1.171.26'
_computing_data_collection 'CrysAlis CCD, Oxford Diffraction Ltd.,Version 1.171.26'
_computing_data_reduction 'CrysAlis RED, Oxford Diffraction Ltd.,Version 1.171.26'
_computing_molecular_graphics 'PLATON_(Spek, 1998)'
_computing_publication_material 'SHELXL-97 (Sheldrick, 1997)'
_computing_structure_refinement 'SHELXL-97 (Sheldrick, 1997)'
_computing_structure_solution 'SIR-97_(Altomare & al., 1998)'
_diffrn_ambient_temperature 150(2)
_diffrn_detector_area_resol_mean 19.64
_diffrn_measured_fraction_theta_full 0.946
_diffrn_measured_fraction_theta_max 0.946
_diffrn_measurement_device_type 'CCD Saphire 3 Xcalibur'
_diffrn_measurement_method 'omega scan'
_diffrn_radiation_monochromator graphite
_diffrn_radiation_source 'fine-focus sealed tube'
_diffrn_radiation_type MoK\a
_diffrn_radiation_wavelength 0.71073
_diffrn_reflns_av_R_equivalents 0.1166
_diffrn_reflns_av_sigmaI/netI 0.1649
_diffrn_reflns_limit_h_max 21
_diffrn_reflns_limit_h_min -21
_diffrn_reflns_limit_k_max 16
_diffrn_reflns_limit_k_min -16
_diffrn_reflns_limit_l_max 23
_diffrn_reflns_limit_l_min -23
_diffrn_reflns_number 54715
_diffrn_reflns_theta_full 27.00
_diffrn_reflns_theta_max 27.00
_diffrn_reflns_theta_min 2.59
_exptl_absorpt_coefficient_mu 1.521
_exptl_absorpt_correction_type none
_exptl_crystal_colour red
_exptl_crystal_density_diffrn 1.485
_exptl_crystal_density_method 'not measured'
_exptl_crystal_description block
_exptl_crystal_F_000 1868
_exptl_crystal_size_max 0.24
_exptl_crystal_size_mid 0.20
_exptl_crystal_size_min 0.14
_refine_diff_density_max 0.490
_refine_diff_density_min -0.502
_refine_diff_density_rms 0.065
_refine_ls_extinction_method none
_refine_ls_goodness_of_fit_ref 0.693
_refine_ls_hydrogen_treatment constr
_refine_ls_matrix_type full
_refine_ls_number_parameters 496
_refine_ls_number_reflns 8474
_refine_ls_number_restraints 0
_refine_ls_restrained_S_all 0.693
_refine_ls_R_factor_all 0.1011
_refine_ls_R_factor_gt 0.0386
_refine_ls_shift/su_max 0.001
_refine_ls_shift/su_mean 0.000
_refine_ls_structure_factor_coef Fsqd
_refine_ls_weighting_details 'calc w=1/[\s^2^(Fo^2^)+(0.0282P)^2^+0.0000P] where P=(Fo^2^+2Fc^2^)/3'
_refine_ls_weighting_scheme calc
_refine_ls_wR_factor_gt 0.0655
_refine_ls_wR_factor_ref 0.0717
_reflns_number_gt 4113
_reflns_number_total 8474
_reflns_threshold_expression >2sigma(I)
_cod_data_source_file om100173x_si_002.cif
_cod_data_source_block 2b[PF6]
_cod_depositor_comments
;
The following automatic conversions were performed:

'_symmetry_cell_setting' value 'Monoclinic' changed to 'monoclinic'
according to /home/saulius/struct/CIF-dictionaries/cif_core.dic
dictionary named 'cif_core.dic' version 2.4.1 from 2010-06-29.

Automatic conversion script
Id: cif_fix_values 1715 2011-07-08 13:25:40Z adriana 
;
_cod_original_sg_symbol_H-M P21/c
_cod_database_code 4065872

loop_
_symmetry_equiv_pos_as_xyz
'x, y, z'
'-x, y+1/2, -z+1/2'
'-x, -y, -z'
'x, -y-1/2, z-1/2'

loop_
_atom_site_label
_atom_site_type_symbol
_atom_site_fract_x
_atom_site_fract_y
_atom_site_fract_z
_atom_site_U_iso_or_equiv
_atom_site_adp_type
_atom_site_occupancy
_atom_site_symmetry_multiplicity
_atom_site_calc_flag
_atom_site_refinement_flags
Br1 Br 0.50542(2) -0.11868(3) -0.337178(19) 0.04320(13) Uani 1 1 d .
Fe1 Fe 0.24798(3) 0.15481(4) 0.03420(2) 0.01981(13) Uani 1 1 d .
P1 P 0.31200(5) 0.30500(7) 0.01975(4) 0.0200(2) Uani 1 1 d .
P2 P 0.15744(5) 0.23203(8) -0.04093(4) 0.0227(2) Uani 1 1 d .
N1 N 0.45797(15) 0.0376(2) -0.24791(14) 0.0290(7) Uani 1 1 d .
C1 C 0.2509(2) 0.0006(3) 0.07574(16) 0.0242(9) Uani 1 1 d .
C2 C 0.18013(19) 0.0480(3) 0.09027(16) 0.0210(8) Uani 1 1 d .
C3 C 0.19615(19) 0.1345(3) 0.13782(15) 0.0229(9) Uani 1 1 d .
C4 C 0.27669(19) 0.1399(3) 0.15253(16) 0.0253(9) Uani 1 1 d .
C5 C 0.31094(19) 0.0590(3) 0.11296(17) 0.0248(9) Uani 1 1 d .
C6 C 0.26078(19) -0.1005(3) 0.03618(18) 0.0361(10) Uani 1 1 d .
H6A H 0.2108 -0.1252 0.0156 0.054 Uiso 1 1 calc R
H6B H 0.2833 -0.1526 0.0705 0.054 Uiso 1 1 calc R
H6C H 0.2948 -0.0897 -0.0034 0.054 Uiso 1 1 calc R
C7 C 0.10239(17) 0.0006(3) 0.07214(17) 0.0319(10) Uani 1 1 d .
H7A H 0.1071 -0.0582 0.0385 0.048 Uiso 1 1 calc R
H7B H 0.0681 0.0533 0.0489 0.048 Uiso 1 1 calc R
H7C H 0.0814 -0.0242 0.1172 0.048 Uiso 1 1 calc R
C8 C 0.13588(18) 0.1904(3) 0.17698(17) 0.0303(9) Uani 1 1 d .
H8A H 0.0851 0.1717 0.1549 0.045 Uiso 1 1 calc R
H8B H 0.1434 0.2660 0.1730 0.045 Uiso 1 1 calc R
H8C H 0.1398 0.1702 0.2287 0.045 Uiso 1 1 calc R
C9 C 0.32053(19) 0.2067(3) 0.20875(16) 0.0365(10) Uani 1 1 d .
H9A H 0.2856 0.2571 0.2291 0.055 Uiso 1 1 calc R
H9B H 0.3612 0.2443 0.1856 0.055 Uiso 1 1 calc R
H9C H 0.3433 0.1623 0.2481 0.055 Uiso 1 1 calc R
C10 C 0.39480(18) 0.0339(3) 0.11634(18) 0.0387(10) Uani 1 1 d .
H10A H 0.4034 -0.0253 0.0840 0.058 Uiso 1 1 calc R
H10B H 0.4126 0.0158 0.1667 0.058 Uiso 1 1 calc R
H10C H 0.4232 0.0948 0.1005 0.058 Uiso 1 1 calc R
C11 C 0.28943(17) 0.3419(3) -0.07581(15) 0.0222(8) Uani 1 1 d .
H11A H 0.3093 0.4127 -0.0849 0.027 Uiso 1 1 calc R
H11B H 0.3135 0.2922 -0.1086 0.027 Uiso 1 1 calc R
C12 C 0.20190(17) 0.3397(3) -0.09065(16) 0.0282(9) Uani 1 1 d .
H12A H 0.1890 0.3313 -0.1439 0.034 Uiso 1 1 calc R
H12B H 0.1804 0.4071 -0.0755 0.034 Uiso 1 1 calc R
C13 C 0.28970(17) 0.4230(3) 0.06918(16) 0.0203(8) Uani 1 1 d .
C14 C 0.31801(19) 0.5191(3) 0.04901(18) 0.0332(9) Uani 1 1 d .
H14 H 0.3507 0.5231 0.0099 0.040 Uiso 1 1 calc R
C15 C 0.2992(2) 0.6088(3) 0.0851(2) 0.0449(11) Uani 1 1 d .
H15 H 0.3192 0.6740 0.0708 0.054 Uiso 1 1 calc R
C16 C 0.2520(2) 0.6048(3) 0.1418(2) 0.0423(11) Uani 1 1 d .
H16 H 0.2389 0.6672 0.1661 0.051 Uiso 1 1 calc R
C17 C 0.2237(2) 0.5109(3) 0.16308(19) 0.0396(11) Uani 1 1 d .
H17 H 0.1916 0.5077 0.2027 0.048 Uiso 1 1 calc R
C18 C 0.24195(18) 0.4202(3) 0.12663(17) 0.0282(9) Uani 1 1 d .
H18 H 0.2216 0.3553 0.1411 0.034 Uiso 1 1 calc R
C19 C 0.41663(17) 0.2971(3) 0.03251(16) 0.0205(8) Uani 1 1 d .
C20 C 0.45615(18) 0.3484(3) 0.09002(17) 0.0291(9) Uani 1 1 d .
H20 H 0.4289 0.3898 0.1224 0.035 Uiso 1 1 calc R
C21 C 0.5351(2) 0.3399(3) 0.10089(18) 0.0353(10) Uani 1 1 d .
H21 H 0.5617 0.3745 0.1410 0.042 Uiso 1 1 calc R
C22 C 0.57450(19) 0.2816(3) 0.05365(18) 0.0307(9) Uani 1 1 d .
H22 H 0.6287 0.2767 0.0605 0.037 Uiso 1 1 calc R
C23 C 0.5364(2) 0.2303(3) -0.00337(18) 0.0308(9) Uani 1 1 d .
H23 H 0.5642 0.1900 -0.0359 0.037 Uiso 1 1 calc R
C24 C 0.45751(19) 0.2369(3) -0.01397(17) 0.0272(9) Uani 1 1 d .
H24 H 0.4313 0.2001 -0.0532 0.033 Uiso 1 1 calc R
C25 C 0.11026(18) 0.1511(3) -0.11305(16) 0.0249(9) Uani 1 1 d .
C26 C 0.12589(18) 0.0463(3) -0.12036(17) 0.0301(9) Uani 1 1 d .
H26 H 0.1636 0.0143 -0.0878 0.036 Uiso 1 1 calc R
C27 C 0.0869(2) -0.0133(3) -0.17507(19) 0.0386(10) Uani 1 1 d .
H27 H 0.0982 -0.0855 -0.1797 0.046 Uiso 1 1 calc R
C28 C 0.0321(2) 0.0331(4) -0.22235(19) 0.0467(12) Uani 1 1 d .
H28 H 0.0052 -0.0074 -0.2593 0.056 Uiso 1 1 calc R
C29 C 0.0164(2) 0.1371(4) -0.21621(18) 0.0439(12) Uani 1 1 d .
H29 H -0.0210 0.1686 -0.2493 0.053 Uiso 1 1 calc R
C30 C 0.05449(18) 0.1968(3) -0.16208(17) 0.0350(10) Uani 1 1 d .
H30 H 0.0429 0.2689 -0.1581 0.042 Uiso 1 1 calc R
C31 C 0.07631(19) 0.2919(3) 0.00018(16) 0.0251(9) Uani 1 1 d .
C32 C 0.0085(2) 0.2352(3) 0.00515(19) 0.0399(11) Uani 1 1 d .
H32 H 0.0031 0.1683 -0.0169 0.048 Uiso 1 1 calc R
C33 C -0.0514(2) 0.2770(4) 0.0425(2) 0.0527(13) Uani 1 1 d .
H33 H -0.0980 0.2394 0.0446 0.063 Uiso 1 1 calc R
C34 C -0.0426(3) 0.3721(4) 0.0760(2) 0.0572(14) Uani 1 1 d .
H34 H -0.0826 0.3991 0.1029 0.069 Uiso 1 1 calc R
C35 C 0.0232(3) 0.4289(4) 0.07114(19) 0.0467(12) Uani 1 1 d .
H35 H 0.0286 0.4954 0.0939 0.056 Uiso 1 1 calc R
C36 C 0.0821(2) 0.3885(3) 0.03269(18) 0.0346(10) Uani 1 1 d .
H36 H 0.1273 0.4285 0.0288 0.041 Uiso 1 1 calc R
C37 C 0.29443(17) 0.1052(3) -0.04901(17) 0.0228(8) Uani 1 1 d .
C38 C 0.32541(18) 0.0673(3) -0.09948(17) 0.0239(9) Uani 1 1 d .
C39 C 0.36651(18) 0.0201(3) -0.15627(17) 0.0240(8) Uani 1 1 d .
C40 C 0.3586(2) -0.0852(3) -0.17342(18) 0.0363(10) Uani 1 1 d .
H40 H 0.3245 -0.1276 -0.1484 0.044 Uiso 1 1 calc R
C41 C 0.4005(2) -0.1277(3) -0.22689(17) 0.0366(10) Uani 1 1 d .
H41 H 0.3962 -0.1996 -0.2393 0.044 Uiso 1 1 calc R
C42 C 0.44852(19) -0.0630(3) -0.26153(17) 0.0276(9) Uani 1 1 d .
C43 C 0.41722(18) 0.0771(3) -0.19598(16) 0.0256(9) Uani 1 1 d .
H43 H 0.4231 0.1494 -0.1852 0.031 Uiso 1 1 calc R
P3 P 0.22451(5) 0.88457(8) 0.29258(5) 0.0293(2) Uani 1 1 d .
F1 F 0.29619(12) 0.8102(2) 0.29990(14) 0.0812(9) Uani 1 1 d .
F2 F 0.15251(11) 0.96041(19) 0.28686(12) 0.0637(7) Uani 1 1 d .
F3 F 0.23289(12) 0.90333(19) 0.37895(10) 0.0626(7) Uani 1 1 d .
F4 F 0.21546(13) 0.86556(18) 0.20759(10) 0.0662(7) Uani 1 1 d .
F5 F 0.17069(12) 0.78820(18) 0.30402(12) 0.0614(7) Uani 1 1 d .
F6 F 0.27843(12) 0.98236(19) 0.28194(12) 0.0639(7) Uani 1 1 d .

loop_
_atom_site_aniso_label
_atom_site_aniso_U_11
_atom_site_aniso_U_22
_atom_site_aniso_U_33
_atom_site_aniso_U_23
_atom_site_aniso_U_13
_atom_site_aniso_U_12
Br1 0.0525(3) 0.0487(3) 0.0295(2) -0.0014(2) 0.01090(18) 0.0214(2)
Fe1 0.0230(3) 0.0195(3) 0.0169(2) 0.0017(2) 0.0018(2) -0.0012(2)
P1 0.0217(6) 0.0203(6) 0.0180(5) 0.0004(4) 0.0023(4) -0.0015(4)
P2 0.0228(6) 0.0265(6) 0.0188(5) 0.0027(4) 0.0008(4) -0.0024(4)
N1 0.0300(19) 0.034(2) 0.0234(16) -0.0025(15) 0.0039(13) 0.0057(16)
C1 0.035(2) 0.015(2) 0.0217(19) 0.0071(15) 0.0018(16) 0.0002(18)
C2 0.022(2) 0.022(2) 0.0191(18) 0.0038(15) 0.0032(15) -0.0052(18)
C3 0.027(2) 0.027(2) 0.0154(16) 0.0091(15) 0.0064(15) 0.0000(18)
C4 0.037(2) 0.024(2) 0.0152(16) 0.0082(16) -0.0002(15) -0.0059(18)
C5 0.028(2) 0.026(2) 0.0207(18) 0.0095(16) 0.0006(16) 0.0001(19)
C6 0.046(2) 0.023(2) 0.039(2) 0.0054(19) 0.0047(18) 0.003(2)
C7 0.033(2) 0.033(3) 0.031(2) 0.0031(17) 0.0059(16) -0.0062(19)
C8 0.038(2) 0.027(2) 0.028(2) 0.0034(17) 0.0113(17) 0.0003(19)
C9 0.040(2) 0.046(3) 0.0226(19) 0.0050(18) -0.0063(16) -0.005(2)
C10 0.036(3) 0.040(3) 0.040(2) 0.011(2) -0.0013(17) 0.005(2)
C11 0.028(2) 0.021(2) 0.0188(17) 0.0052(15) 0.0058(14) -0.0014(17)
C12 0.032(2) 0.030(2) 0.0222(18) 0.0071(16) -0.0032(15) -0.0043(18)
C13 0.018(2) 0.020(2) 0.0234(18) -0.0012(15) -0.0002(15) 0.0005(16)
C14 0.040(2) 0.026(3) 0.036(2) -0.0053(18) 0.0133(17) -0.005(2)
C15 0.051(3) 0.023(3) 0.063(3) -0.007(2) 0.018(2) -0.002(2)
C16 0.053(3) 0.026(3) 0.049(3) -0.018(2) 0.011(2) 0.004(2)
C17 0.046(3) 0.041(3) 0.034(2) -0.012(2) 0.0162(19) 0.002(2)
C18 0.034(2) 0.023(2) 0.029(2) -0.0032(17) 0.0064(17) -0.0018(18)
C19 0.025(2) 0.017(2) 0.0198(18) 0.0011(15) 0.0031(15) -0.0010(17)
C20 0.019(2) 0.038(3) 0.0301(19) -0.0059(18) 0.0026(15) -0.0029(19)
C21 0.030(3) 0.042(3) 0.033(2) -0.0054(19) -0.0051(17) -0.003(2)
C22 0.019(2) 0.036(3) 0.036(2) 0.0083(19) 0.0022(17) 0.0036(19)
C23 0.028(2) 0.033(3) 0.032(2) 0.0007(18) 0.0063(17) 0.0044(19)
C24 0.025(2) 0.031(3) 0.0253(19) -0.0027(17) 0.0020(16) -0.0070(18)
C25 0.018(2) 0.037(3) 0.0203(17) 0.0032(17) 0.0048(14) -0.0055(19)
C26 0.022(2) 0.045(3) 0.0238(19) -0.0046(19) 0.0026(15) -0.010(2)
C27 0.041(3) 0.042(3) 0.033(2) -0.011(2) 0.0094(19) -0.015(2)
C28 0.044(3) 0.071(4) 0.025(2) -0.008(2) 0.0056(19) -0.033(3)
C29 0.035(3) 0.069(4) 0.026(2) 0.011(2) -0.0073(17) -0.012(2)
C30 0.030(2) 0.048(3) 0.026(2) 0.0045(19) -0.0031(17) -0.007(2)
C31 0.021(2) 0.033(3) 0.0209(18) 0.0059(17) 0.0013(15) 0.0012(19)
C32 0.036(3) 0.045(3) 0.039(2) 0.008(2) 0.0091(19) 0.003(2)
C33 0.035(3) 0.074(4) 0.050(3) 0.018(3) 0.015(2) 0.002(3)
C34 0.051(3) 0.083(4) 0.040(3) 0.019(3) 0.017(2) 0.032(3)
C35 0.054(3) 0.050(3) 0.037(2) -0.001(2) 0.009(2) 0.023(3)
C36 0.032(2) 0.038(3) 0.033(2) 0.004(2) -0.0001(17) 0.012(2)
C37 0.021(2) 0.021(2) 0.0258(19) 0.0031(17) -0.0027(15) -0.0031(17)
C38 0.027(2) 0.021(2) 0.0235(19) 0.0004(16) -0.0008(16) -0.0013(17)
C39 0.025(2) 0.027(2) 0.0195(17) 0.0010(16) 0.0006(15) 0.0003(18)
C40 0.051(3) 0.030(3) 0.030(2) 0.0019(18) 0.0140(18) -0.008(2)
C41 0.056(3) 0.024(3) 0.031(2) -0.0042(18) 0.0088(19) 0.002(2)
C42 0.031(2) 0.034(3) 0.0188(18) 0.0019(17) 0.0027(16) 0.014(2)
C43 0.031(2) 0.024(2) 0.0222(19) -0.0022(16) 0.0025(16) -0.0018(18)
P3 0.0342(6) 0.0264(6) 0.0270(5) 0.0024(5) 0.0013(4) 0.0019(5)
F1 0.0593(17) 0.072(2) 0.111(2) -0.0040(17) -0.0052(15) 0.0319(15)
F2 0.0518(15) 0.0558(19) 0.0822(18) -0.0006(14) -0.0047(12) 0.0199(14)
F3 0.0935(17) 0.0642(19) 0.0287(12) -0.0015(12) -0.0057(11) -0.0127(15)
F4 0.119(2) 0.0526(19) 0.0265(12) -0.0011(12) 0.0054(12) -0.0108(15)
F5 0.0781(17) 0.0435(17) 0.0627(16) 0.0006(13) 0.0054(13) -0.0325(14)
F6 0.0773(17) 0.0523(19) 0.0636(16) 0.0004(13) 0.0160(12) -0.0321(14)

loop_
_atom_type_symbol
_atom_type_description
_atom_type_scat_dispersion_real
_atom_type_scat_dispersion_imag
_atom_type_scat_source
C C 0.0033 0.0016 'International Tables Vol C Tables 4.2.6.8 and 6.1.1.4'
H H 0.0000 0.0000 'International Tables Vol C Tables 4.2.6.8 and 6.1.1.4'
N N 0.0061 0.0033 'International Tables Vol C Tables 4.2.6.8 and 6.1.1.4'
F F 0.0171 0.0103 'International Tables Vol C Tables 4.2.6.8 and 6.1.1.4'
P P 0.1023 0.0942 'International Tables Vol C Tables 4.2.6.8 and 6.1.1.4'
Fe Fe 0.3463 0.8444 'International Tables Vol C Tables 4.2.6.8 and 6.1.1.4'
Br Br -0.2901 2.4595 'International Tables Vol C Tables 4.2.6.8 and 6.1.1.4'

loop_
_geom_angle_atom_site_label_1
_geom_angle_atom_site_label_2
_geom_angle_atom_site_label_3
_geom_angle
C37 Fe1 C1 88.61(14)
C37 Fe1 C2 117.50(14)
C1 Fe1 C2 39.16(12)
C37 Fe1 C5 96.93(13)
C1 Fe1 C5 39.10(11)
C2 Fe1 C5 65.35(12)
C37 Fe1 C3 153.36(14)
C1 Fe1 C3 64.87(13)
C2 Fe1 C3 38.64(11)
C5 Fe1 C3 64.53(12)
C37 Fe1 C4 133.29(13)
C1 Fe1 C4 64.30(12)
C2 Fe1 C4 64.09(12)
C5 Fe1 C4 38.25(12)
C3 Fe1 C4 37.80(11)
C37 Fe1 P2 88.83(9)
C1 Fe1 P2 128.86(9)
C2 Fe1 P2 100.67(9)
C5 Fe1 P2 166.00(9)
C3 Fe1 P2 105.44(9)
C4 Fe1 P2 137.87(10)
C37 Fe1 P1 86.88(10)
C1 Fe1 P1 147.22(10)
C2 Fe1 P1 155.16(9)
C5 Fe1 P1 109.45(10)
C3 Fe1 P1 116.56(10)
C4 Fe1 P1 96.32(9)
P2 Fe1 P1 83.51(4)
C13 P1 C11 102.89(15)
C13 P1 C19 103.38(15)
C11 P1 C19 106.31(14)
C13 P1 Fe1 121.64(11)
C11 P1 Fe1 104.98(11)
C19 P1 Fe1 116.04(11)
C31 P2 C25 102.27(15)
C31 P2 C12 104.90(16)
C25 P2 C12 104.49(15)
C31 P2 Fe1 117.83(10)
C25 P2 Fe1 116.99(13)
C12 P2 Fe1 108.97(10)
C42 N1 C43 116.1(3)
C2 C1 C5 108.0(3)
C2 C1 C6 126.3(3)
C5 C1 C6 125.3(3)
C2 C1 Fe1 70.77(19)
C5 C1 Fe1 71.27(19)
C6 C1 Fe1 129.2(2)
C1 C2 C3 108.1(3)
C1 C2 C7 124.9(3)
C3 C2 C7 125.7(3)
C1 C2 Fe1 70.07(18)
C3 C2 Fe1 72.70(18)
C7 C2 Fe1 132.9(2)
C4 C3 C2 107.7(3)
C4 C3 C8 127.6(3)
C2 C3 C8 123.4(3)
C4 C3 Fe1 71.84(17)
C2 C3 Fe1 68.67(17)
C8 C3 Fe1 135.3(2)
C3 C4 C5 108.5(3)
C3 C4 C9 127.5(3)
C5 C4 C9 123.4(3)
C3 C4 Fe1 70.36(16)
C5 C4 Fe1 68.59(17)
C9 C4 Fe1 133.9(2)
C4 C5 C1 107.6(3)
C4 C5 C10 125.7(3)
C1 C5 C10 126.4(3)
C4 C5 Fe1 73.17(18)
C1 C5 Fe1 69.63(18)
C10 C5 Fe1 127.3(2)
C1 C6 H6A 109.5
C1 C6 H6B 109.5
H6A C6 H6B 109.5
C1 C6 H6C 109.5
H6A C6 H6C 109.5
H6B C6 H6C 109.5
C2 C7 H7A 109.5
C2 C7 H7B 109.5
H7A C7 H7B 109.5
C2 C7 H7C 109.5
H7A C7 H7C 109.5
H7B C7 H7C 109.5
C3 C8 H8A 109.5
C3 C8 H8B 109.5
H8A C8 H8B 109.5
C3 C8 H8C 109.5
H8A C8 H8C 109.5
H8B C8 H8C 109.5
C4 C9 H9A 109.5
C4 C9 H9B 109.5
H9A C9 H9B 109.5
C4 C9 H9C 109.5
H9A C9 H9C 109.5
H9B C9 H9C 109.5
C5 C10 H10A 109.5
C5 C10 H10B 109.5
H10A C10 H10B 109.5
C5 C10 H10C 109.5
H10A C10 H10C 109.5
H10B C10 H10C 109.5
C12 C11 P1 107.9(2)
C12 C11 H11A 110.1
P1 C11 H11A 110.1
C12 C11 H11B 110.1
P1 C11 H11B 110.1
H11A C11 H11B 108.4
C11 C12 P2 112.0(2)
C11 C12 H12A 109.2
P2 C12 H12A 109.2
C11 C12 H12B 109.2
P2 C12 H12B 109.2
H12A C12 H12B 107.9
C14 C13 C18 118.0(3)
C14 C13 P1 120.7(3)
C18 C13 P1 121.2(3)
C15 C14 C13 120.6(3)
C15 C14 H14 119.7
C13 C14 H14 119.7
C14 C15 C16 120.7(4)
C14 C15 H15 119.7
C16 C15 H15 119.7
C17 C16 C15 119.8(4)
C17 C16 H16 120.1
C15 C16 H16 120.1
C16 C17 C18 119.9(3)
C16 C17 H17 120.1
C18 C17 H17 120.1
C17 C18 C13 121.0(3)
C17 C18 H18 119.5
C13 C18 H18 119.5
C20 C19 C24 118.7(3)
C20 C19 P1 120.7(2)
C24 C19 P1 120.6(2)
C19 C20 C21 120.7(3)
C19 C20 H20 119.7
C21 C20 H20 119.7
C22 C21 C20 119.7(3)
C22 C21 H21 120.2
C20 C21 H21 120.2
C23 C22 C21 120.3(3)
C23 C22 H22 119.8
C21 C22 H22 119.8
C22 C23 C24 120.4(3)
C22 C23 H23 119.8
C24 C23 H23 119.8
C19 C24 C23 120.2(3)
C19 C24 H24 119.9
C23 C24 H24 119.9
C26 C25 C30 118.5(3)
C26 C25 P2 122.7(3)
C30 C25 P2 118.8(3)
C25 C26 C27 120.8(3)
C25 C26 H26 119.6
C27 C26 H26 119.6
C28 C27 C26 119.7(4)
C28 C27 H27 120.2
C26 C27 H27 120.2
C29 C28 C27 120.2(4)
C29 C28 H28 119.9
C27 C28 H28 119.9
C28 C29 C30 120.5(4)
C28 C29 H29 119.7
C30 C29 H29 119.7
C29 C30 C25 120.3(4)
C29 C30 H30 119.9
C25 C30 H30 119.9
C36 C31 C32 118.4(3)
C36 C31 P2 121.5(3)
C32 C31 P2 119.9(3)
C33 C32 C31 120.2(4)
C33 C32 H32 119.9
C31 C32 H32 119.9
C34 C33 C32 119.7(4)
C34 C33 H33 120.1
C32 C33 H33 120.1
C33 C34 C35 120.7(4)
C33 C34 H34 119.7
C35 C34 H34 119.7
C34 C35 C36 119.6(4)
C34 C35 H35 120.2
C36 C35 H35 120.2
C31 C36 C35 121.4(4)
C31 C36 H36 119.3
C35 C36 H36 119.3
C38 C37 Fe1 175.5(3)
C37 C38 C39 176.2(3)
C40 C39 C43 116.6(3)
C40 C39 C38 121.6(3)
C43 C39 C38 121.8(3)
C41 C40 C39 119.7(4)
C41 C40 H40 120.2
C39 C40 H40 120.2
C42 C41 C40 117.8(4)
C42 C41 H41 121.1
C40 C41 H41 121.1
N1 C42 C41 125.2(3)
N1 C42 Br1 116.0(3)
C41 C42 Br1 118.8(3)
N1 C43 C39 124.6(3)
N1 C43 H43 117.7
C39 C43 H43 117.7
F4 P3 F1 90.74(14)
F4 P3 F5 89.55(12)
F1 P3 F5 89.71(14)
F4 P3 F6 91.07(12)
F1 P3 F6 90.63(14)
F5 P3 F6 179.29(14)
F4 P3 F2 90.40(13)
F1 P3 F2 178.84(14)
F5 P3 F2 90.50(13)
F6 P3 F2 89.15(14)
F4 P3 F3 179.43(14)
F1 P3 F3 89.51(13)
F5 P3 F3 89.94(12)
F6 P3 F3 89.44(12)
F2 P3 F3 89.35(13)

loop_
_geom_bond_atom_site_label_1
_geom_bond_atom_site_label_2
_geom_bond_distance
Br1 C42 1.903(3)
Fe1 C37 1.889(3)
Fe1 C1 2.116(3)
Fe1 C2 2.125(3)
Fe1 C5 2.137(3)
Fe1 C3 2.178(3)
Fe1 C4 2.197(3)
Fe1 P2 2.2508(9)
Fe1 P1 2.2515(10)
P1 C13 1.818(3)
P1 C11 1.828(3)
P1 C19 1.832(3)
P2 C31 1.824(3)
P2 C25 1.828(3)
P2 C12 1.855(3)
N1 C42 1.321(4)
N1 C43 1.330(4)
C1 C2 1.421(4)
C1 C5 1.423(4)
C1 C6 1.500(4)
C2 C3 1.424(4)
C2 C7 1.505(4)
C3 C4 1.417(4)
C3 C8 1.501(4)
C4 C5 1.421(4)
C4 C9 1.506(4)
C5 C10 1.499(4)
C6 H6A 0.9800
C6 H6B 0.9800
C6 H6C 0.9800
C7 H7A 0.9800
C7 H7B 0.9800
C7 H7C 0.9800
C8 H8A 0.9800
C8 H8B 0.9800
C8 H8C 0.9800
C9 H9A 0.9800
C9 H9B 0.9800
C9 H9C 0.9800
C10 H10A 0.9800
C10 H10B 0.9800
C10 H10C 0.9800
C11 C12 1.537(4)
C11 H11A 0.9900
C11 H11B 0.9900
C12 H12A 0.9900
C12 H12B 0.9900
C13 C14 1.388(4)
C13 C18 1.391(4)
C14 C15 1.377(5)
C14 H14 0.9500
C15 C16 1.375(5)
C15 H15 0.9500
C16 C17 1.368(5)
C16 H16 0.9500
C17 C18 1.389(5)
C17 H17 0.9500
C18 H18 0.9500
C19 C20 1.384(4)
C19 C24 1.385(4)
C20 C21 1.385(4)
C20 H20 0.9500
C21 C22 1.368(4)
C21 H21 0.9500
C22 C23 1.366(4)
C22 H22 0.9500
C23 C24 1.382(4)
C23 H23 0.9500
C24 H24 0.9500
C25 C26 1.378(5)
C25 C30 1.405(4)
C26 C27 1.398(4)
C26 H26 0.9500
C27 C28 1.379(5)
C27 H27 0.9500
C28 C29 1.367(5)
C28 H28 0.9500
C29 C30 1.385(5)
C29 H29 0.9500
C30 H30 0.9500
C31 C36 1.373(5)
C31 C32 1.400(4)
C32 C33 1.399(5)
C32 H32 0.9500
C33 C34 1.368(6)
C33 H33 0.9500
C34 C35 1.371(5)
C34 H34 0.9500
C35 C36 1.390(5)
C35 H35 0.9500
C36 H36 0.9500
C37 C38 1.207(4)
C38 C39 1.440(4)
C39 C40 1.389(5)
C39 C43 1.395(4)
C40 C41 1.378(4)
C40 H40 0.9500
C41 C42 1.369(5)
C41 H41 0.9500
C43 H43 0.9500
P3 F4 1.572(2)
P3 F1 1.573(2)
P3 F5 1.576(2)
P3 F6 1.589(2)
P3 F2 1.589(2)
P3 F3 1.597(2)

loop_
_geom_torsion_atom_site_label_1
_geom_torsion_atom_site_label_2
_geom_torsion_atom_site_label_3
_geom_torsion_atom_site_label_4
_geom_torsion
C37 Fe1 P1 C13 167.70(14)
C1 Fe1 P1 C13 -109.7(2)
C2 Fe1 P1 C13 -22.9(3)
C5 Fe1 P1 C13 -96.06(15)
C3 Fe1 P1 C13 -25.52(15)
C4 Fe1 P1 C13 -59.08(15)
P2 Fe1 P1 C13 78.52(12)
C37 Fe1 P1 C11 51.84(14)
C1 Fe1 P1 C11 134.4(2)
C2 Fe1 P1 C11 -138.7(2)
C5 Fe1 P1 C11 148.09(14)
C3 Fe1 P1 C11 -141.37(14)
C4 Fe1 P1 C11 -174.93(14)
P2 Fe1 P1 C11 -37.33(11)
C37 Fe1 P1 C19 -65.18(14)
C1 Fe1 P1 C19 17.4(2)
C2 Fe1 P1 C19 104.2(2)
C5 Fe1 P1 C19 31.07(15)
C3 Fe1 P1 C19 101.60(15)
C4 Fe1 P1 C19 68.05(15)
P2 Fe1 P1 C19 -154.35(11)
C37 Fe1 P2 C31 173.11(17)
C1 Fe1 P2 C31 85.84(19)
C2 Fe1 P2 C31 55.33(17)
C5 Fe1 P2 C31 58.5(4)
C3 Fe1 P2 C31 15.91(17)
C4 Fe1 P2 C31 -7.6(2)
P1 Fe1 P2 C31 -99.90(14)
C37 Fe1 P2 C25 50.54(15)
C1 Fe1 P2 C25 -36.73(17)
C2 Fe1 P2 C25 -67.25(14)
C5 Fe1 P2 C25 -64.1(4)
C3 Fe1 P2 C25 -106.66(15)
C4 Fe1 P2 C25 -130.21(17)
P1 Fe1 P2 C25 137.53(12)
C37 Fe1 P2 C12 -67.62(16)
C1 Fe1 P2 C12 -154.89(16)
C2 Fe1 P2 C12 174.59(15)
C5 Fe1 P2 C12 177.7(4)
C3 Fe1 P2 C12 135.18(15)
C4 Fe1 P2 C12 111.63(18)
P1 Fe1 P2 C12 19.37(12)
C37 Fe1 C1 C2 -139.58(19)
C5 Fe1 C1 C2 117.6(3)
C3 Fe1 C1 C2 37.77(17)
C4 Fe1 C1 C2 79.80(19)
P2 Fe1 C1 C2 -52.2(2)
P1 Fe1 C1 C2 138.37(17)
C37 Fe1 C1 C5 102.8(2)
C2 Fe1 C1 C5 -117.6(3)
C3 Fe1 C1 C5 -79.9(2)
C4 Fe1 C1 C5 -37.84(18)
P2 Fe1 C1 C5 -169.85(16)
P1 Fe1 C1 C5 20.7(3)
C37 Fe1 C1 C6 -18.0(3)
C2 Fe1 C1 C6 121.6(4)
C5 Fe1 C1 C6 -120.7(4)
C3 Fe1 C1 C6 159.4(4)
C4 Fe1 C1 C6 -158.6(4)
P2 Fe1 C1 C6 69.4(3)
P1 Fe1 C1 C6 -100.0(3)
C5 C1 C2 C3 -1.3(3)
C6 C1 C2 C3 171.7(3)
Fe1 C1 C2 C3 -63.2(2)
C5 C1 C2 C7 -169.0(3)
C6 C1 C2 C7 4.0(5)
Fe1 C1 C2 C7 129.1(3)
C5 C1 C2 Fe1 61.9(2)
C6 C1 C2 Fe1 -125.1(3)
C37 Fe1 C2 C1 47.0(2)
C5 Fe1 C2 C1 -37.93(18)
C3 Fe1 C2 C1 -117.3(3)
C4 Fe1 C2 C1 -80.39(19)
P2 Fe1 C2 C1 141.23(16)
P1 Fe1 C2 C1 -121.1(2)
C37 Fe1 C2 C3 164.30(19)
C1 Fe1 C2 C3 117.3(3)
C5 Fe1 C2 C3 79.4(2)
C4 Fe1 C2 C3 36.95(18)
P2 Fe1 C2 C3 -101.42(18)
P1 Fe1 C2 C3 -3.8(3)
C37 Fe1 C2 C7 -72.7(4)
C1 Fe1 C2 C7 -119.7(4)
C5 Fe1 C2 C7 -157.6(4)
C3 Fe1 C2 C7 123.0(4)
C4 Fe1 C2 C7 160.0(4)
P2 Fe1 C2 C7 21.6(3)
P1 Fe1 C2 C7 119.2(3)
C1 C2 C3 C4 -0.1(3)
C7 C2 C3 C4 167.5(3)
Fe1 C2 C3 C4 -61.6(2)
C1 C2 C3 C8 -167.4(3)
C7 C2 C3 C8 0.2(5)
Fe1 C2 C3 C8 131.1(3)
C1 C2 C3 Fe1 61.5(2)
C7 C2 C3 Fe1 -130.9(3)
C37 Fe1 C3 C4 85.7(3)
C1 Fe1 C3 C4 79.8(2)
C2 Fe1 C3 C4 118.1(3)
C5 Fe1 C3 C4 36.4(2)
P2 Fe1 C3 C4 -154.07(18)
P1 Fe1 C3 C4 -63.7(2)
C37 Fe1 C3 C2 -32.4(4)
C1 Fe1 C3 C2 -38.28(18)
C5 Fe1 C3 C2 -81.7(2)
C4 Fe1 C3 C2 -118.1(3)
P2 Fe1 C3 C2 87.84(19)
P1 Fe1 C3 C2 178.23(16)
C37 Fe1 C3 C8 -148.8(3)
C1 Fe1 C3 C8 -154.7(4)
C2 Fe1 C3 C8 -116.4(4)
C5 Fe1 C3 C8 161.9(4)
C4 Fe1 C3 C8 125.5(4)
P2 Fe1 C3 C8 -28.6(3)
P1 Fe1 C3 C8 61.8(3)
C2 C3 C4 C5 1.5(3)
C8 C3 C4 C5 168.1(3)
Fe1 C3 C4 C5 -58.1(2)
C2 C3 C4 C9 -169.5(3)
C8 C3 C4 C9 -2.9(5)
Fe1 C3 C4 C9 130.9(3)
C2 C3 C4 Fe1 59.6(2)
C8 C3 C4 Fe1 -133.8(3)
C37 Fe1 C4 C3 -142.1(2)
C1 Fe1 C4 C3 -81.5(2)
C2 Fe1 C4 C3 -37.8(2)
C5 Fe1 C4 C3 -120.1(3)
P2 Fe1 C4 C3 38.9(3)
P1 Fe1 C4 C3 126.23(19)
C37 Fe1 C4 C5 -22.0(3)
C1 Fe1 C4 C5 38.68(19)
C2 Fe1 C4 C5 82.4(2)
C3 Fe1 C4 C5 120.1(3)
P2 Fe1 C4 C5 159.07(16)
P1 Fe1 C4 C5 -113.62(18)
C37 Fe1 C4 C9 94.3(4)
C1 Fe1 C4 C9 155.0(4)
C2 Fe1 C4 C9 -161.3(4)
C5 Fe1 C4 C9 116.3(4)
C3 Fe1 C4 C9 -123.6(4)
P2 Fe1 C4 C9 -84.6(4)
P1 Fe1 C4 C9 2.7(3)
C3 C4 C5 C1 -2.3(4)
C9 C4 C5 C1 169.2(3)
Fe1 C4 C5 C1 -61.4(2)
C3 C4 C5 C10 -176.6(3)
C9 C4 C5 C10 -5.1(5)
Fe1 C4 C5 C10 124.2(3)
C3 C4 C5 Fe1 59.2(2)
C9 C4 C5 Fe1 -129.4(3)
C2 C1 C5 C4 2.2(3)
C6 C1 C5 C4 -170.9(3)
Fe1 C1 C5 C4 63.7(2)
C2 C1 C5 C10 176.4(3)
C6 C1 C5 C10 3.4(5)
Fe1 C1 C5 C10 -122.0(3)
C2 C1 C5 Fe1 -61.6(2)
C6 C1 C5 Fe1 125.3(3)
C37 Fe1 C5 C4 164.1(2)
C1 Fe1 C5 C4 -116.8(3)
C2 Fe1 C5 C4 -78.8(2)
C3 Fe1 C5 C4 -35.95(19)
P2 Fe1 C5 C4 -82.2(5)
P1 Fe1 C5 C4 74.97(19)
C37 Fe1 C5 C1 -79.1(2)
C2 Fe1 C5 C1 37.98(19)
C3 Fe1 C5 C1 80.8(2)
C4 Fe1 C5 C1 116.8(3)
P2 Fe1 C5 C1 34.6(5)
P1 Fe1 C5 C1 -168.27(17)
C37 Fe1 C5 C10 41.7(3)
C1 Fe1 C5 C10 120.9(4)
C2 Fe1 C5 C10 158.8(4)
C3 Fe1 C5 C10 -158.3(4)
C4 Fe1 C5 C10 -122.4(4)
P2 Fe1 C5 C10 155.4(3)
P1 Fe1 C5 C10 -47.4(3)
C13 P1 C11 C12 -76.7(3)
C19 P1 C11 C12 175.0(2)
Fe1 P1 C11 C12 51.5(2)
P1 C11 C12 P2 -36.6(3)
C31 P2 C12 C11 133.7(2)
C25 P2 C12 C11 -119.1(2)
Fe1 P2 C12 C11 6.7(3)
C11 P1 C13 C14 -49.7(3)
C19 P1 C13 C14 60.8(3)
Fe1 P1 C13 C14 -166.6(2)
C11 P1 C13 C18 128.2(3)
C19 P1 C13 C18 -121.3(3)
Fe1 P1 C13 C18 11.3(3)
C18 C13 C14 C15 0.1(5)
P1 C13 C14 C15 178.1(3)
C13 C14 C15 C16 -0.1(6)
C14 C15 C16 C17 0.6(6)
C15 C16 C17 C18 -1.0(6)
C16 C17 C18 C13 0.9(5)
C14 C13 C18 C17 -0.5(5)
P1 C13 C18 C17 -178.5(3)
C13 P1 C19 C20 21.5(3)
C11 P1 C19 C20 129.4(3)
Fe1 P1 C19 C20 -114.3(3)
C13 P1 C19 C24 -160.5(3)
C11 P1 C19 C24 -52.5(3)
Fe1 P1 C19 C24 63.7(3)
C24 C19 C20 C21 0.1(5)
P1 C19 C20 C21 178.1(3)
C19 C20 C21 C22 1.0(5)
C20 C21 C22 C23 -1.1(6)
C21 C22 C23 C24 0.0(5)
C20 C19 C24 C23 -1.1(5)
P1 C19 C24 C23 -179.2(3)
C22 C23 C24 C19 1.1(5)
C31 P2 C25 C26 -127.5(3)
C12 P2 C25 C26 123.3(3)
Fe1 P2 C25 C26 2.8(3)
C31 P2 C25 C30 51.0(3)
C12 P2 C25 C30 -58.2(3)
Fe1 P2 C25 C30 -178.7(2)
C30 C25 C26 C27 -0.3(5)
P2 C25 C26 C27 178.2(2)
C25 C26 C27 C28 0.0(5)
C26 C27 C28 C29 0.5(5)
C27 C28 C29 C30 -0.7(6)
C28 C29 C30 C25 0.4(5)
C26 C25 C30 C29 0.1(5)
P2 C25 C30 C29 -178.4(3)
C25 P2 C31 C36 -150.9(3)
C12 P2 C31 C36 -42.1(3)
Fe1 P2 C31 C36 79.3(3)
C25 P2 C31 C32 35.1(3)
C12 P2 C31 C32 143.9(3)
Fe1 P2 C31 C32 -94.7(3)
C36 C31 C32 C33 0.0(5)
P2 C31 C32 C33 174.1(3)
C31 C32 C33 C34 -1.9(6)
C32 C33 C34 C35 2.4(6)
C33 C34 C35 C36 -1.0(6)
C32 C31 C36 C35 1.4(5)
P2 C31 C36 C35 -172.6(2)
C34 C35 C36 C31 -1.0(5)
C1 Fe1 C37 C38 -16(4)
C2 Fe1 C37 C38 -43(4)
C5 Fe1 C37 C38 23(4)
C3 Fe1 C37 C38 -21(4)
C4 Fe1 C37 C38 36(4)
P2 Fe1 C37 C38 -144(4)
P1 Fe1 C37 C38 132(4)
Fe1 C37 C38 C39 -45(8)
C37 C38 C39 C40 88(6)
C37 C38 C39 C43 -91(6)
C43 C39 C40 C41 0.6(5)
C38 C39 C40 C41 -178.3(3)
C39 C40 C41 C42 -0.4(5)
C43 N1 C42 C41 0.3(5)
C43 N1 C42 Br1 178.8(2)
C40 C41 C42 N1 -0.1(5)
C40 C41 C42 Br1 -178.6(2)
C42 N1 C43 C39 -0.1(5)
C40 C39 C43 N1 -0.4(5)
C38 C39 C43 N1 178.5(3)
